data_7207295
loop_
_publ_author_name
'Qiao, Yali'
'Wei, Zhongming'
'Risko, Chad'
'Li, Hong'
'Br\'edas, Jean-Luc'
'Xu, Wei'
'Zhu, Daoben'

_publ_section_title
;
 Synthesis, experimental and theoretical characterization, and
 field-effect transistor properties of a new class of dibenzothiophene
 derivatives: From linear to cyclic architectures
;
_journal_issue 4
_journal_name_full 'Journal of Materials Chemistry'
_journal_page_first 1313
_journal_paper_doi 10.1039/c1jm13962b
_journal_volume 22
_journal_year 2012
_chemical_formula_sum 'C26 H16 S2'
_chemical_formula_weight 392.51
_chemical_name_systematic '(Z)-1, 2-bis(dibenzo[b,d]thiophen-2-yl)ethene'
_space_group_IT_number 13
_symmetry_cell_setting monoclinic
_symmetry_space_group_name_Hall '-P 2yc'
_symmetry_space_group_name_H-M 'P 1 2/c 1'
_atom_sites_solution_hydrogens geom
_atom_sites_solution_primary direct
_atom_sites_solution_secondary difmap
_audit_creation_method SHELXL-97
_cell_angle_alpha 90.00
_cell_angle_beta 99.48(3)
_cell_angle_gamma 90.00
_cell_formula_units_Z 2
_cell_length_a 18.924(4)
_cell_length_b 6.2925(13)
_cell_length_c 7.9164(16)
_cell_measurement_reflns_used 2406
_cell_measurement_temperature 173(2)
_cell_measurement_theta_max 27.48
_cell_measurement_theta_min 2.18
_cell_volume 929.8(3)
_computing_cell_refinement 'CrystalClear (Rigaku Inc., 2008)'
_computing_data_collection 'CrystalClear (Rigaku Inc., 2008)'
_computing_data_reduction 'CrystalClear (Rigaku Inc., 2008)'
_computing_molecular_graphics
;
Mercury: visualization and analysis of crystal structures, C. F. Macrae,
P. R. Edgington, P. McCabe, E. Pidcock, G. P. Shields, R. Taylor,
M. Towler and J. van de Streek, J. Appl. Cryst., 39, 453-457, 2006.
;
_computing_publication_material 'SHELX-97 (Sheldrick, 1997)'
_computing_structure_refinement 'SHELX-97 (Sheldrick, 1997)'
_computing_structure_solution 'SHELX-97 (Sheldrick, 1997)'
_diffrn_ambient_temperature 173(2)
_diffrn_detector_area_resol_mean 28.5714
_diffrn_measured_fraction_theta_full 0.998
_diffrn_measured_fraction_theta_max 0.998
_diffrn_measurement_device_type 'MM007HF + CCD (Saturn724+)'
_diffrn_measurement_method '\w scans at fixed \c = 45\%'
_diffrn_radiation_monochromator Confocal
_diffrn_radiation_source 'Rotating Anode'
_diffrn_radiation_type MoK\a
_diffrn_radiation_wavelength 0.71073
_diffrn_reflns_av_R_equivalents 0.0672
_diffrn_reflns_av_sigmaI/netI 0.0567
_diffrn_reflns_limit_h_max 24
_diffrn_reflns_limit_h_min -24
_diffrn_reflns_limit_k_max 8
_diffrn_reflns_limit_k_min -7
_diffrn_reflns_limit_l_max 9
_diffrn_reflns_limit_l_min -10
_diffrn_reflns_number 7994
_diffrn_reflns_theta_full 27.48
_diffrn_reflns_theta_max 27.48
_diffrn_reflns_theta_min 2.18
_exptl_absorpt_coefficient_mu 0.295
_exptl_absorpt_correction_T_max 0.9941
_exptl_absorpt_correction_T_min 0.9711
_exptl_absorpt_correction_type multi-scan
_exptl_absorpt_process_details 'CrystalClear (Rigaku Inc., 2008)'
_exptl_crystal_colour colorless
_exptl_crystal_density_diffrn 1.402
_exptl_crystal_density_method 'not measured'
_exptl_crystal_description plate
_exptl_crystal_F_000 408
_exptl_crystal_size_max 0.10
_exptl_crystal_size_mid 0.10
_exptl_crystal_size_min 0.02
_refine_diff_density_max 0.276
_refine_diff_density_min -0.279
_refine_diff_density_rms 0.060
_refine_ls_extinction_method none
_refine_ls_goodness_of_fit_ref 1.159
_refine_ls_hydrogen_treatment constr
_refine_ls_matrix_type full
_refine_ls_number_parameters 127
_refine_ls_number_reflns 2127
_refine_ls_number_restraints 0
_refine_ls_restrained_S_all 1.159
_refine_ls_R_factor_all 0.0879
_refine_ls_R_factor_gt 0.0706
_refine_ls_shift/su_max 0.000
_refine_ls_shift/su_mean 0.000
_refine_ls_structure_factor_coef Fsqd
_refine_ls_weighting_details 'calc w=1/[\s^2^(Fo^2^)+(0.0330P)^2^+1.0701P] where P=(Fo^2^+2Fc^2^)/3'
_refine_ls_weighting_scheme calc
_refine_ls_wR_factor_gt 0.1345
_refine_ls_wR_factor_ref 0.1423
_reflns_number_gt 1775
_reflns_number_total 2127
_reflns_threshold_expression >2sigma(I)
_cod_data_source_file c1jm13962b.txt
_cod_data_source_block a
_cod_original_sg_symbol_H-M P2/c
_cod_database_code 7207295

loop_
_symmetry_equiv_pos_as_xyz
'x, y, z'
'-x, y, -z+1/2'
'-x, -y, -z'
'x, -y, z-1/2'

loop_
_atom_site_label
_atom_site_type_symbol
_atom_site_fract_x
_atom_site_fract_y
_atom_site_fract_z
_atom_site_U_iso_or_equiv
_atom_site_adp_type
_atom_site_occupancy
_atom_site_symmetry_multiplicity
_atom_site_calc_flag
_atom_site_refinement_flags
S1 S 0.27290(5) 0.46520(13) 0.25228(10) 0.0385(2) Uani 1 1 d .
C1 C 0.32741(16) 0.6512(5) 0.3762(4) 0.0332(7) Uani 1 1 d .
C2 C 0.40012(18) 0.6294(6) 0.4367(4) 0.0440(8) Uani 1 1 d .
H2 H 0.4256 0.5072 0.4097 0.053 Uiso 1 1 calc R
C3 C 0.43442(18) 0.7896(6) 0.5371(4) 0.0478(9) Uani 1 1 d .
H3 H 0.4841 0.7770 0.5808 0.057 Uiso 1 1 calc R
C4 C 0.39716(17) 0.9703(5) 0.5757(4) 0.0420(8) Uani 1 1 d .
H4 H 0.4217 1.0790 0.6453 0.050 Uiso 1 1 calc R
C5 C 0.32539(16) 0.9916(5) 0.5135(4) 0.0334(7) Uani 1 1 d .
H5 H 0.3005 1.1156 0.5393 0.040 Uiso 1 1 calc R
C6 C 0.28894(15) 0.8323(4) 0.4128(3) 0.0281(6) Uani 1 1 d .
C7 C 0.21412(15) 0.8186(4) 0.3383(3) 0.0290(6) Uani 1 1 d .
C8 C 0.19782(16) 0.6269(5) 0.2482(4) 0.0318(6) Uani 1 1 d .
C9 C 0.12887(17) 0.5839(5) 0.1629(4) 0.0361(7) Uani 1 1 d .
H9 H 0.1188 0.4563 0.0993 0.043 Uiso 1 1 calc R
C10 C 0.07556(16) 0.7308(5) 0.1729(4) 0.0352(7) Uani 1 1 d .
H10 H 0.0282 0.7012 0.1172 0.042 Uiso 1 1 calc R
C11 C 0.08922(15) 0.9232(5) 0.2632(4) 0.0317(6) Uani 1 1 d .
C12 C 0.15905(15) 0.9648(4) 0.3443(4) 0.0295(6) Uani 1 1 d .
H12 H 0.1693 1.0947 0.4045 0.035 Uiso 1 1 calc R
C13 C 0.03573(15) 1.0935(5) 0.2602(4) 0.0374(7) Uani 1 1 d .
H13 H 0.0562 1.2314 0.2761 0.045 Uiso 1 1 calc R

loop_
_atom_site_aniso_label
_atom_site_aniso_U_11
_atom_site_aniso_U_22
_atom_site_aniso_U_33
_atom_site_aniso_U_23
_atom_site_aniso_U_13
_atom_site_aniso_U_12
S1 0.0485(5) 0.0309(4) 0.0393(4) -0.0016(3) 0.0161(4) 0.0098(3)
C1 0.0411(17) 0.0339(16) 0.0263(14) 0.0068(12) 0.0104(12) 0.0119(13)
C2 0.0438(19) 0.050(2) 0.0392(17) 0.0084(16) 0.0099(15) 0.0219(16)
C3 0.0343(18) 0.066(2) 0.0407(19) 0.0028(17) 0.0000(14) 0.0177(17)
C4 0.0408(18) 0.049(2) 0.0331(17) -0.0002(14) -0.0016(13) 0.0080(15)
C5 0.0348(16) 0.0359(17) 0.0301(15) 0.0015(12) 0.0069(12) 0.0079(12)
C6 0.0326(15) 0.0311(15) 0.0218(13) 0.0050(11) 0.0084(11) 0.0066(12)
C7 0.0351(16) 0.0277(14) 0.0254(14) 0.0030(11) 0.0082(12) 0.0013(12)
C8 0.0399(17) 0.0263(15) 0.0328(15) 0.0026(12) 0.0163(13) 0.0031(12)
C9 0.0475(18) 0.0312(16) 0.0329(15) -0.0033(13) 0.0162(13) -0.0058(13)
C10 0.0334(16) 0.0350(16) 0.0386(17) -0.0023(13) 0.0097(13) -0.0065(13)
C11 0.0285(15) 0.0325(16) 0.0361(15) 0.0039(13) 0.0109(12) 0.0008(12)
C12 0.0327(15) 0.0242(14) 0.0325(15) -0.0004(12) 0.0076(12) -0.0011(11)
C13 0.0332(16) 0.0330(16) 0.0464(17) -0.0009(14) 0.0080(14) -0.0005(13)

loop_
_atom_type_symbol
_atom_type_description
_atom_type_scat_dispersion_real
_atom_type_scat_dispersion_imag
_atom_type_scat_source
C C 0.0033 0.0016 'International Tables Vol C Tables 4.2.6.8 and 6.1.1.4'
H H 0.0000 0.0000 'International Tables Vol C Tables 4.2.6.8 and 6.1.1.4'
S S 0.1246 0.1234 'International Tables Vol C Tables 4.2.6.8 and 6.1.1.4'

loop_
_geom_angle_atom_site_label_1
_geom_angle_atom_site_label_2
_geom_angle_atom_site_label_3
_geom_angle
_geom_angle_site_symmetry_1
C8 S1 C1 91.34(14) .
C2 C1 C6 121.7(3) .
C2 C1 S1 125.9(2) .
C6 C1 S1 112.3(2) .
C3 C2 C1 118.2(3) .
C3 C2 H2 120.9 .
C1 C2 H2 120.9 .
C2 C3 C4 121.0(3) .
C2 C3 H3 119.5 .
C4 C3 H3 119.5 .
C5 C4 C3 120.4(3) .
C5 C4 H4 119.8 .
C3 C4 H4 119.8 .
C4 C5 C6 120.2(3) .
C4 C5 H5 119.9 .
C6 C5 H5 119.9 .
C5 C6 C1 118.5(3) .
C5 C6 C7 129.6(3) .
C1 C6 C7 111.9(3) .
C12 C7 C8 118.6(3) .
C12 C7 C6 129.3(3) .
C8 C7 C6 112.1(3) .
C9 C8 C7 121.4(3) .
C9 C8 S1 126.2(2) .
C7 C8 S1 112.4(2) .
C10 C9 C8 118.5(3) .
C10 C9 H9 120.8 .
C8 C9 H9 120.8 .
C9 C10 C11 122.0(3) .
C9 C10 H10 119.0 .
C11 C10 H10 119.0 .
C12 C11 C10 118.4(3) .
C12 C11 C13 117.9(3) .
C10 C11 C13 123.4(3) .
C11 C12 C7 121.1(3) .
C11 C12 H12 119.5 .
C7 C12 H12 119.5 .
C13 C13 C11 133.01(17) 2
C13 C13 H13 113.5 2
C11 C13 H13 113.5 .

loop_
_geom_bond_atom_site_label_1
_geom_bond_atom_site_label_2
_geom_bond_distance
_geom_bond_site_symmetry_2
S1 C8 1.744(3) .
S1 C1 1.750(3) .
C1 C2 1.387(4) .
C1 C6 1.408(4) .
C2 C3 1.378(5) .
C2 H2 0.9500 .
C3 C4 1.398(4) .
C3 H3 0.9500 .
C4 C5 1.373(4) .
C4 H4 0.9500 .
C5 C6 1.391(4) .
C5 H5 0.9500 .
C6 C7 1.444(4) .
C7 C12 1.397(4) .
C7 C8 1.409(4) .
C8 C9 1.393(4) .
C9 C10 1.380(4) .
C9 H9 0.9500 .
C10 C11 1.408(4) .
C10 H10 0.9500 .
C11 C12 1.395(4) .
C11 C13 1.472(4) .
C12 H12 0.9500 .
C13 C13 1.335(6) 2
C13 H13 0.9500 .

loop_
_geom_torsion_atom_site_label_1
_geom_torsion_atom_site_label_2
_geom_torsion_atom_site_label_3
_geom_torsion_atom_site_label_4
_geom_torsion
_geom_torsion_site_symmetry_4
C8 S1 C1 C2 179.0(3) .
C8 S1 C1 C6 -0.2(2) .
C6 C1 C2 C3 0.9(5) .
S1 C1 C2 C3 -178.1(3) .
C1 C2 C3 C4 -0.6(5) .
C2 C3 C4 C5 -0.2(5) .
C3 C4 C5 C6 0.6(5) .
C4 C5 C6 C1 -0.3(4) .
C4 C5 C6 C7 178.2(3) .
C2 C1 C6 C5 -0.5(4) .
S1 C1 C6 C5 178.7(2) .
C2 C1 C6 C7 -179.3(3) .
S1 C1 C6 C7 -0.1(3) .
C5 C6 C7 C12 1.9(5) .
C1 C6 C7 C12 -179.5(3) .
C5 C6 C7 C8 -178.3(3) .
C1 C6 C7 C8 0.4(3) .
C12 C7 C8 C9 1.4(4) .
C6 C7 C8 C9 -178.4(3) .
C12 C7 C8 S1 179.4(2) .
C6 C7 C8 S1 -0.5(3) .
C1 S1 C8 C9 178.2(3) .
C1 S1 C8 C7 0.4(2) .
C7 C8 C9 C10 -2.1(4) .
S1 C8 C9 C10 -179.8(2) .
C8 C9 C10 C11 1.3(4) .
C9 C10 C11 C12 0.1(4) .
C9 C10 C11 C13 172.8(3) .
C10 C11 C12 C7 -0.8(4) .
C13 C11 C12 C7 -173.9(3) .
C8 C7 C12 C11 0.1(4) .
C6 C7 C12 C11 179.9(3) .
C12 C11 C13 C13 -158.3(5) 2
C10 C11 C13 C13 29.0(7) 2
